data_4309787
loop_
_publ_author_name
'Aiko Sakamoto'
'Akira Hirooka'
'Kosuke Namiki'
'Masato Kurihara'
'Masaki Murata'
'Manabu Sugimoto'
'Hiroshi Nishihara'

_publ_section_title
;
Photon-, Electron-, and Proton-Induced Isomerization Behavior of
Ferrocenylazobenzenes
;
_journal_name_full 'Inorganic Chemistry'
_journal_page_first 7547
_journal_page_last 7558
_journal_paper_doi 10.1021/ic051184r
_journal_volume 44
_journal_year 2005
_chemical_absolute_configuration ad
_chemical_formula_moiety 'C22 H18 Fe N2 O '
_chemical_formula_sum 'C22 H18 Fe N2 O'
_chemical_formula_weight 382.24
_space_group_IT_number 33
_symmetry_cell_setting orthorhombic
_symmetry_Int_Tables_number 33
_symmetry_space_group_name_Hall 'P 2c -2n'
_symmetry_space_group_name_H-M 'P n a 21'
_cell_angle_alpha 90
_cell_angle_beta 90
_cell_angle_gamma 90
_cell_formula_units_Z 4
_cell_length_a 25.55(2)
_cell_length_b 11.318(7)
_cell_length_c 5.848(4)
_cell_measurement_reflns_used 5410
_cell_measurement_temperature 113(2)
_cell_measurement_theta_max 27.5
_cell_measurement_theta_min 4.4
_cell_volume 1691(2)
_computing_cell_refinement CrystalClear
_computing_data_collection CrystalClear
_computing_data_reduction CrystalStructure
_computing_publication_material 'CrystalStructure 3.6.0'
_computing_structure_refinement CRYSTALS
_computing_structure_solution SIR92
_diffrn_detector_area_resol_mean 7.31
_diffrn_measured_fraction_theta_full 1.0000
_diffrn_measured_fraction_theta_max 1.0000
_diffrn_measurement_device_type 'Rigaku Mercury'
_diffrn_measurement_method \w
_diffrn_radiation_type 'Mo K\a'
_diffrn_radiation_wavelength 0.7107
_diffrn_reflns_av_R_equivalents 0.053
_diffrn_reflns_limit_h_max 29
_diffrn_reflns_limit_h_min -33
_diffrn_reflns_limit_k_max 12
_diffrn_reflns_limit_k_min -14
_diffrn_reflns_limit_l_max 7
_diffrn_reflns_limit_l_min -7
_diffrn_reflns_number 12754
_diffrn_reflns_theta_full 27.48
_diffrn_reflns_theta_max 27.48
_exptl_absorpt_coefficient_mu 0.904
_exptl_absorpt_correction_T_max 0.914
_exptl_absorpt_correction_T_min 0.727
_exptl_absorpt_correction_type multi-scan
_exptl_absorpt_process_details 'Jacobson, R. (1998) Private communication'
_exptl_crystal_colour orange
_exptl_crystal_density_diffrn 1.501
_exptl_crystal_density_method 'not measured'
_exptl_crystal_description chip
_exptl_crystal_F_000 792.00
_exptl_crystal_size_max 0.40
_exptl_crystal_size_mid 0.30
_exptl_crystal_size_min 0.10
_refine_diff_density_max 3.60
_refine_diff_density_min -2.32
_refine_ls_abs_structure_details 'Flack, H. D. (1983), Acta Cryst. A39, 876-881.'
_refine_ls_abs_structure_Flack -0.006(12)
_refine_ls_extinction_method none
_refine_ls_goodness_of_fit_ref 1.000
_refine_ls_hydrogen_treatment refall
_refine_ls_number_parameters 254
_refine_ls_number_reflns 12383
_refine_ls_R_factor_gt 0.0410
_refine_ls_shift/su_max 0.0000
_refine_ls_structure_factor_coef Fsqd
_refine_ls_weighting_details 'w = 1/[0.9570\s(Fo^2^)]/(4Fo^2^)'
_refine_ls_weighting_scheme calc
_refine_ls_wR_factor_ref 0.0920
_reflns_number_gt 1962
_reflns_number_total 2014
_reflns_threshold_expression F^2^>2.0\s(F^2^)
_cod_data_source_file ic051184rsi20050715_122531.cif
_cod_data_source_block '__3-FcAB-4'-OH01'
_cod_original_formula_sum 'C22 H18 Fe N2 O '
_cod_database_code 4309787

loop_
_symmetry_equiv_pos_site_id
_symmetry_equiv_pos_as_xyz
1 +X,+Y,+Z
2 1/2-X,1/2+Y,1/2+Z
3 1/2+X,1/2-Y,+Z
4 -X,-Y,1/2+Z

loop_
_atom_site_label
_atom_site_type_symbol
_atom_site_fract_x
_atom_site_fract_y
_atom_site_fract_z
_atom_site_U_iso_or_equiv
_atom_site_adp_type
_atom_site_occupancy
_atom_site_symmetry_multiplicity
_atom_site_calc_flag
_atom_site_refinement_flags
_atom_site_disorder_assembly
_atom_site_disorder_group
Fe(1) Fe 0.427650(10) 0.83009(2) 0.17180(9) 0.01961(7) Uani 1.00 1 d . . .
O(1) O 0.19902(5) 0.08492(10) 1.2791(2) 0.0242(4) Uani 1.00 1 d . . .
N(1) N 0.34397(6) 0.37347(12) 0.6107(3) 0.0190(4) Uani 1.00 1 d . . .
N(2) N 0.33175(6) 0.26463(13) 0.6120(3) 0.0220(5) Uani 1.00 1 d . . .
C(1) C 0.34815(7) 0.8097(2) 0.1422(4) 0.0303(6) Uani 1.00 1 d . . .
C(2) C 0.37019(8) 0.8277(2) -0.0738(4) 0.0292(6) Uani 1.00 1 d . . .
C(3) C 0.39612(9) 0.9355(2) -0.0763(4) 0.0398(7) Uani 1.00 1 d . . .
C(4) C 0.38976(9) 0.9876(2) 0.1367(6) 0.0502(8) Uani 1.00 1 d . . .
C(5) C 0.36018(9) 0.9094(2) 0.2779(4) 0.0502(8) Uani 1.00 1 d . . .
C(6) C 0.45935(7) 0.6702(1) 0.2600(3) 0.0156(5) Uani 1.00 1 d . . .
C(7) C 0.48865(7) 0.7223(2) 0.0785(3) 0.0216(5) Uani 1.00 1 d . . .
C(8) C 0.50822(7) 0.8326(1) 0.1530(5) 0.0234(5) Uani 1.00 1 d . . .
C(9) C 0.49077(7) 0.8504(2) 0.3824(4) 0.0242(6) Uani 1.00 1 d . . .
C(10) C 0.46089(7) 0.7503(2) 0.4499(3) 0.0193(5) Uani 1.00 1 d . . .
C(11) C 0.43351(7) 0.5526(2) 0.2537(3) 0.0175(5) Uani 1.00 1 d . . .
C(12) C 0.40141(7) 0.5144(2) 0.4312(3) 0.0176(5) Uani 1.00 1 d . . .
C(13) C 0.37876(7) 0.4026(2) 0.4260(3) 0.0193(5) Uani 1.00 1 d . . .
C(14) C 0.38872(7) 0.3276(2) 0.2416(3) 0.0205(5) Uani 1.00 1 d . . .
C(15) C 0.42019(8) 0.3647(2) 0.0643(3) 0.0221(5) Uani 1.00 1 d . . .
C(16) C 0.44280(7) 0.4770(2) 0.0687(3) 0.0199(5) Uani 1.00 1 d . . .
C(17) C 0.29692(7) 0.2276(2) 0.7888(4) 0.0195(5) Uani 1.00 1 d . . .
C(18) C 0.27914(8) 0.2957(2) 0.9732(3) 0.0220(5) Uani 1.00 1 d . . .
C(19) C 0.24654(7) 0.2462(2) 1.1356(3) 0.0224(5) Uani 1.00 1 d . . .
C(20) C 0.23080(7) 0.1283(2) 1.1142(3) 0.0205(5) Uani 1.00 1 d . . .
C(21) C 0.24873(8) 0.0606(2) 0.9312(4) 0.0263(6) Uani 1.00 1 d . . .
C(22) C 0.28139(7) 0.1102(2) 0.7708(4) 0.0257(6) Uani 1.00 1 d . . .
H(1) H 0.3286 0.7427 0.1897 0.037 Uiso 1.00 1 c R . .
H(2) H 0.3679 0.7744 -0.1989 0.036 Uiso 1.00 1 c R . .
H(3) H 0.4146 0.9684 -0.2020 0.048 Uiso 1.00 1 c R . .
H(4) H 0.4031 1.0622 0.1824 0.061 Uiso 1.00 1 c R . .
H(5) H 0.3503 0.9219 0.4326 0.061 Uiso 1.00 1 c R . .
H(6) H 0.4940 0.6884 -0.0683 0.026 Uiso 1.00 1 c R . .
H(7) H 0.5291 0.8857 0.0661 0.028 Uiso 1.00 1 c R . .
H(8) H 0.4982 0.9175 0.4744 0.029 Uiso 1.00 1 c R . .
H(9) H 0.4447 0.7392 0.5944 0.023 Uiso 1.00 1 c R . .
H(10) H 0.3949 0.5652 0.5574 0.022 Uiso 1.00 1 c R . .
H(11) H 0.3736 0.2510 0.2381 0.024 Uiso 1.00 1 c R . .
H(12) H 0.4265 0.3135 -0.0615 0.026 Uiso 1.00 1 c R . .
H(13) H 0.4647 0.5019 -0.0535 0.023 Uiso 1.00 1 c R . .
H(14) H 0.2895 0.3761 0.9862 0.027 Uiso 1.00 1 c R . .
H(15) H 0.2347 0.2921 1.2616 0.027 Uiso 1.00 1 c R . .
H(16) H 0.2384 -0.0197 0.9179 0.032 Uiso 1.00 1 c R . .
H(17) H 0.2934 0.0637 0.6460 0.030 Uiso 1.00 1 c R . .
H(18) H 0.1832 0.0126 1.2394 0.029 Uiso 1.00 1 c R . .

loop_
_atom_site_aniso_label
_atom_site_aniso_U_11
_atom_site_aniso_U_22
_atom_site_aniso_U_33
_atom_site_aniso_U_12
_atom_site_aniso_U_13
_atom_site_aniso_U_23
Fe(1) 0.01924(13) 0.0193(1) 0.02029(12) 0.00151(11) -0.0015(2) 0.0019(2)
O(1) 0.0276(8) 0.0200(7) 0.0251(7) -0.0076(6) 0.0039(7) -0.0007(6)
N(1) 0.0204(9) 0.0168(8) 0.0199(9) -0.0012(7) -0.0022(7) 0.0029(6)
N(2) 0.0182(9) 0.0218(9) 0.0261(11) 0.0043(7) -0.0024(7) 0.0019(7)
C(1) 0.0164(10) 0.0395(13) 0.035(2) 0.0047(8) 0.0019(10) 0.0104(12)
C(2) 0.0241(12) 0.039(1) 0.0245(11) 0.0005(10) -0.0047(9) -0.0037(10)
C(3) 0.034(1) 0.040(1) 0.046(2) -0.0051(12) -0.0134(12) 0.0255(13)
C(4) 0.043(1) 0.0145(11) 0.093(3) 0.0109(10) -0.025(2) -0.012(2)
C(5) 0.040(1) 0.085(2) 0.0255(12) 0.040(1) -0.0073(12) -0.019(1)
C(6) 0.0129(9) 0.0182(10) 0.0157(8) 0.0013(8) -0.0013(7) 0.0018(8)
C(7) 0.0198(10) 0.0230(11) 0.0220(10) 0.0045(9) 0.0011(9) 0.0011(9)
C(8) 0.0186(9) 0.0180(9) 0.0335(12) -0.0025(8) 0.0028(11) 0.0060(10)
C(9) 0.0191(11) 0.0213(12) 0.0320(12) -0.0036(9) -0.0093(9) -0.0026(9)
C(10) 0.0197(10) 0.0206(11) 0.0177(10) 0.0063(8) -0.0039(8) -0.0002(8)
C(11) 0.0143(10) 0.0192(10) 0.0191(9) 0.0033(8) 0.0011(7) 0.0067(8)
C(12) 0.0189(10) 0.0165(10) 0.0175(10) 0.0032(8) -0.0003(8) -0.0012(8)
C(13) 0.0149(10) 0.0204(11) 0.0225(10) 0.0042(8) -0.0026(8) 0.0028(9)
C(14) 0.0193(10) 0.0150(10) 0.0271(11) 0.0019(8) -0.0018(8) -0.0043(8)
C(15) 0.0204(11) 0.0193(11) 0.0265(11) 0.0053(9) -0.0043(9) -0.0060(9)
C(16) 0.0150(10) 0.0229(11) 0.0217(10) 0.0014(9) -0.0003(8) -0.0026(9)
C(17) 0.0170(10) 0.0194(11) 0.0220(10) -0.0027(8) -0.0012(8) 0.0003(9)
C(18) 0.0232(11) 0.0170(10) 0.0258(11) -0.0056(9) -0.0045(9) -0.0002(9)
C(19) 0.0248(10) 0.0191(9) 0.0234(13) -0.0026(8) 0.0023(9) -0.0037(9)
C(20) 0.0163(10) 0.0213(10) 0.0240(12) -0.0021(8) -0.0027(8) 0.0025(8)
C(21) 0.0305(12) 0.0177(11) 0.0307(12) 0.0012(9) 0.0029(9) -0.0041(10)
C(22) 0.0315(12) 0.0166(10) 0.0291(11) -0.0021(9) 0.0071(10) -0.0064(9)

loop_
_atom_type_symbol
_atom_type_description
_atom_type_scat_dispersion_real
_atom_type_scat_dispersion_imag
_atom_type_scat_source
C C 0.003 0.002
;
International Tables for Crystallography
(1992, Vol. C, Tables 4.2.6.8 and 6.1.1.4)
;
H H 0.000 0.000
;
International Tables for Crystallography
(1992, Vol. C, Table 6.1.1.4)
;
Fe Fe 0.346 0.844
;
International Tables for Crystallography
(1992, Vol. C, Tables 4.2.6.8 and 6.1.1.4)
;
N N 0.006 0.003
;
International Tables for Crystallography
(1992, Vol. C, Tables 4.2.6.8 and 6.1.1.4)
;
O O 0.011 0.006
;
International Tables for Crystallography
(1992, Vol. C, Tables 4.2.6.8 and 6.1.1.4)
;

loop_
_geom_angle_atom_site_label_1
_geom_angle_atom_site_label_2
_geom_angle_atom_site_label_3
_geom_angle
_geom_angle_publ_flag
_geom_angle_site_symmetry_1
_geom_angle_site_symmetry_2
_geom_angle_site_symmetry_3
Fe(1) C(1) C(2) 70.2(1) ? . . .
C(2) Fe(1) C(1) 39.81(9) ? . . .
C(3) Fe(1) C(1) 67.37(9) ? . . .
C(4) Fe(1) C(1) 67.63(8) ? . . .
Fe(1) C(1) C(5) 69.4(1) ? . . .
C(5) Fe(1) C(1) 40.40(9) ? . . .
C(6) Fe(1) C(1) 108.27(7) ? . . .
C(7) Fe(1) C(1) 131.48(8) ? . . .
C(8) Fe(1) C(1) 170.3(1) ? . . .
C(9) Fe(1) C(1) 147.72(9) ? . . .
C(10) Fe(1) C(1) 115.40(9) ? . . .
Fe(1) C(2) C(1) 70.0(1) ? . . .
Fe(1) C(2) C(3) 69.8(1) ? . . .
C(3) Fe(1) C(2) 39.60(9) ? . . .
C(4) Fe(1) C(2) 66.5(1) ? . . .
C(5) Fe(1) C(2) 67.33(9) ? . . .
C(6) Fe(1) C(2) 116.54(8) ? . . .
C(7) Fe(1) C(2) 110.41(8) ? . . .
C(8) Fe(1) C(2) 132.6(1) ? . . .
C(9) Fe(1) C(2) 170.97(8) ? . . .
C(10) Fe(1) C(2) 147.91(8) ? . . .
Fe(1) C(3) C(2) 70.6(1) ? . . .
Fe(1) C(3) C(4) 69.9(1) ? . . .
C(4) Fe(1) C(3) 39.7(1) ? . . .
C(5) Fe(1) C(3) 68.1(1) ? . . .
C(6) Fe(1) C(3) 148.22(9) ? . . .
C(7) Fe(1) C(3) 117.21(9) ? . . .
C(8) Fe(1) C(3) 110.3(1) ? . . .
C(9) Fe(1) C(3) 132.35(9) ? . . .
C(10) Fe(1) C(3) 170.42(9) ? . . .
Fe(1) C(4) C(3) 70.3(1) ? . . .
Fe(1) C(4) C(5) 69.6(1) ? . . .
C(5) Fe(1) C(4) 41.0(1) ? . . .
C(6) Fe(1) C(4) 170.2(1) ? . . .
C(7) Fe(1) C(4) 148.6(1) ? . . .
C(8) Fe(1) C(4) 117.16(8) ? . . .
C(9) Fe(1) C(4) 109.71(9) ? . . .
C(10) Fe(1) C(4) 131.6(1) ? . . .
Fe(1) C(5) C(1) 70.2(1) ? . . .
Fe(1) C(5) C(4) 69.5(1) ? . . .
C(6) Fe(1) C(5) 130.24(9) ? . . .
C(7) Fe(1) C(5) 169.62(9) ? . . .
C(8) Fe(1) C(5) 148.63(9) ? . . .
C(9) Fe(1) C(5) 115.74(9) ? . . .
C(10) Fe(1) C(5) 107.65(9) ? . . .
Fe(1) C(6) C(7) 69.8(1) ? . . .
C(7) Fe(1) C(6) 40.71(7) ? . . .
C(8) Fe(1) C(6) 68.35(7) ? . . .
C(9) Fe(1) C(6) 68.63(7) ? . . .
Fe(1) C(6) C(10) 69.3(1) ? . . .
C(10) Fe(1) C(6) 41.03(7) ? . . .
Fe(1) C(6) C(11) 127.5(1) ? . . .
Fe(1) C(7) C(6) 69.5(1) ? . . .
Fe(1) C(7) C(8) 70.2(1) ? . . .
C(8) Fe(1) C(7) 40.20(7) ? . . .
C(9) Fe(1) C(7) 68.15(8) ? . . .
C(10) Fe(1) C(7) 68.52(7) ? . . .
Fe(1) C(8) C(7) 69.6(1) ? . . .
Fe(1) C(8) C(9) 68.9(1) ? . . .
C(9) Fe(1) C(8) 40.7(1) ? . . .
C(10) Fe(1) C(8) 68.52(9) ? . . .
Fe(1) C(9) C(8) 70.4(1) ? . . .
Fe(1) C(9) C(10) 69.7(1) ? . . .
C(10) Fe(1) C(9) 40.73(7) ? . . .
Fe(1) C(10) C(6) 69.7(1) ? . . .
Fe(1) C(10) C(9) 69.5(1) ? . . .
O(1) C(20) C(19) 117.1(2) ? . . .
O(1) C(20) C(21) 123.0(2) ? . . .
C(13) N(1) N(2) 112.2(1) ? . . .
N(1) N(2) C(17) 116.2(1) ? . . .
N(1) C(13) C(12) 116.7(2) ? . . .
N(1) C(13) C(14) 123.7(2) ? . . .
N(2) C(17) C(18) 126.7(2) ? . . .
N(2) C(17) C(22) 113.8(2) ? . . .
C(1) C(2) C(3) 109.2(2) ? . . .
C(5) C(1) C(2) 107.7(2) ? . . .
C(1) C(5) C(4) 106.6(2) ? . . .
C(2) C(3) C(4) 107.9(2) ? . . .
C(3) C(4) C(5) 108.5(2) ? . . .
C(6) C(7) C(8) 108.7(2) ? . . .
C(10) C(6) C(7) 107.5(1) ? . . .
C(11) C(6) C(7) 125.8(2) ? . . .
C(6) C(10) C(9) 107.7(2) ? . . .
C(11) C(6) C(10) 126.7(2) ? . . .
C(6) C(11) C(12) 121.4(2) ? . . .
C(6) C(11) C(16) 119.4(2) ? . . .
C(7) C(8) C(9) 107.7(2) ? . . .
C(8) C(9) C(10) 108.4(2) ? . . .
C(11) C(12) C(13) 120.7(2) ? . . .
C(16) C(11) C(12) 119.1(2) ? . . .
C(11) C(16) C(15) 120.1(2) ? . . .
C(12) C(13) C(14) 119.6(2) ? . . .
C(13) C(14) C(15) 120.2(2) ? . . .
C(14) C(15) C(16) 120.3(2) ? . . .
C(17) C(18) C(19) 120.1(2) ? . . .
C(22) C(17) C(18) 119.4(2) ? . . .
C(17) C(22) C(21) 120.7(2) ? . . .
C(18) C(19) C(20) 119.9(2) ? . . .
C(19) C(20) C(21) 119.9(2) ? . . .
C(20) C(21) C(22) 119.9(2) ? . . .
Fe(1) C(1) H(1) 125.8344 ? . . .
Fe(1) C(2) H(2) 126.2069 ? . . .
Fe(1) C(3) H(3) 125.5909 ? . . .
Fe(1) C(4) H(4) 125.3768 ? . . .
Fe(1) C(5) H(5) 125.4174 ? . . .
Fe(1) C(7) H(6) 126.1430 ? . . .
Fe(1) C(8) H(7) 126.6935 ? . . .
Fe(1) C(9) H(8) 126.1631 ? . . .
Fe(1) C(10) H(9) 125.8323 ? . . .
H(18) O(1) C(20) 113.3758 ? . . .
H(1) C(1) C(2) 126.3290 ? . . .
C(1) C(2) H(2) 125.3696 ? . . .
H(1) C(1) C(5) 125.9728 ? . . .
C(1) C(5) H(5) 126.6398 ? . . .
H(2) C(2) C(3) 125.3810 ? . . .
C(2) C(3) H(3) 126.2191 ? . . .
H(3) C(3) C(4) 125.8460 ? . . .
C(3) C(4) H(4) 126.0530 ? . . .
H(4) C(4) C(5) 125.4005 ? . . .
C(4) C(5) H(5) 126.7975 ? . . .
C(6) C(7) H(6) 125.5507 ? . . .
C(6) C(10) H(9) 126.3393 ? . . .
H(6) C(7) C(8) 125.7100 ? . . .
C(7) C(8) H(7) 126.2604 ? . . .
H(7) C(8) C(9) 126.0538 ? . . .
C(8) C(9) H(8) 125.6020 ? . . .
H(8) C(9) C(10) 125.9732 ? . . .
C(9) C(10) H(9) 125.9682 ? . . .
C(11) C(12) H(10) 119.6453 ? . . .
C(11) C(16) H(13) 119.9636 ? . . .
H(10) C(12) C(13) 119.6164 ? . . .
C(13) C(14) H(11) 119.8551 ? . . .
H(11) C(14) C(15) 119.9338 ? . . .
C(14) C(15) H(12) 119.7816 ? . . .
C(15) C(16) H(13) 119.9637 ? . . .
H(12) C(15) C(16) 119.9387 ? . . .
C(17) C(18) H(14) 119.9117 ? . . .
C(17) C(22) H(17) 119.7040 ? . . .
C(18) C(19) H(15) 120.1682 ? . . .
H(14) C(18) C(19) 119.9973 ? . . .
H(15) C(19) C(20) 119.9561 ? . . .
C(20) C(21) H(16) 119.9124 ? . . .
H(16) C(21) C(22) 120.1560 ? . . .
C(21) C(22) H(17) 119.5646 ? . . .

loop_
_geom_bond_atom_site_label_1
_geom_bond_atom_site_label_2
_geom_bond_distance
_geom_bond_publ_flag
_geom_bond_site_symmetry_1
_geom_bond_site_symmetry_2
Fe(1) C(1) 2.051(2) ? . .
Fe(1) C(2) 2.054(2) ? . .
Fe(1) C(3) 2.044(2) ? . .
Fe(1) C(4) 2.039(2) ? . .
Fe(1) C(5) 2.040(2) ? . .
Fe(1) C(6) 2.049(2) ? . .
Fe(1) C(7) 2.053(2) ? . .
Fe(1) C(8) 2.062(2) ? . .
Fe(1) C(9) 2.042(2) ? . .
Fe(1) C(10) 2.045(2) ? . .
O(1) C(20) 1.353(2) ? . .
N(1) N(2) 1.271(2) ? . .
N(1) C(13) 1.437(2) ? . .
N(2) C(17) 1.427(2) ? . .
C(1) C(2) 1.398(3) ? . .
C(1) C(5) 1.413(3) ? . .
C(2) C(3) 1.388(3) ? . .
C(3) C(4) 1.388(4) ? . .
C(4) C(5) 1.427(4) ? . .
C(6) C(7) 1.427(3) ? . .
C(6) C(10) 1.434(3) ? . .
C(6) C(11) 1.485(2) ? . .
C(7) C(8) 1.414(3) ? . .
C(8) C(9) 1.428(3) ? . .
C(9) C(10) 1.422(3) ? . .
C(11) C(12) 1.391(3) ? . .
C(11) C(16) 1.400(3) ? . .
C(12) C(13) 1.392(2) ? . .
C(13) C(14) 1.395(3) ? . .
C(14) C(15) 1.378(3) ? . .
C(15) C(16) 1.396(3) ? . .
C(17) C(18) 1.401(3) ? . .
C(17) C(22) 1.391(2) ? . .
C(18) C(19) 1.382(3) ? . .
C(19) C(20) 1.399(2) ? . .
C(20) C(21) 1.393(3) ? . .
C(21) C(20) 1.393(3) ? . .
C(21) C(22) 1.375(3) ? . .
C(22) C(21) 1.375(3) ? . .
O(1) H(18) 0.9418 ? . .
C(1) H(1) 0.9501 ? . .
C(2) H(2) 0.9499 ? . .
C(3) H(3) 0.9500 ? . .
C(4) H(4) 0.9500 ? . .
C(5) H(5) 0.9500 ? . .
C(7) H(6) 0.9500 ? . .
C(8) H(7) 0.9500 ? . .
C(9) H(8) 0.9500 ? . .
C(10) H(9) 0.9500 ? . .
C(12) H(10) 0.9500 ? . .
C(14) H(11) 0.9499 ? . .
C(15) H(12) 0.9500 ? . .
C(16) H(13) 0.9499 ? . .
C(18) H(14) 0.9500 ? . .
C(19) H(15) 0.9501 ? . .
C(21) H(16) 0.9500 ? . .
C(22) H(17) 0.9500 ? . .
H(16) C(21) 0.9500 ? . .
